data_4078167
loop_
_publ_author_name
'Siwatch, Rahul Kumar'
'Nagendran, Selvarajan'

_publ_section_title
;
 Germaester Complexes with a Ge(E)Ot-Bu Moiety (E = S or Se)
;
_journal_issue 8
_journal_name_full Organometallics
_journal_page_first 3389
_journal_paper_doi 10.1021/om300173s
_journal_volume 31
_journal_year 2012
_chemical_formula_moiety 'C19 H32 Ge N2 O Se'
_chemical_formula_sum 'C19 H32 Ge N2 O Se'
_chemical_formula_weight 456.04
_chemical_name_systematic
; 
 ? 
;
_space_group_IT_number 14
_symmetry_cell_setting monoclinic
_symmetry_space_group_name_Hall '-P 2yn'
_symmetry_space_group_name_H-M 'P 1 21/n 1'
_atom_sites_solution_hydrogens geom
_atom_sites_solution_primary direct
_atom_sites_solution_secondary difmap
_audit_creation_method SHELXL-97
_cell_angle_alpha 90.00
_cell_angle_beta 107.129(4)
_cell_angle_gamma 90.00
_cell_formula_units_Z 4
_cell_length_a 14.928(3)
_cell_length_b 9.654(2)
_cell_length_c 15.480(3)
_cell_measurement_reflns_used 2763
_cell_measurement_temperature 273(2)
_cell_measurement_theta_max 25.000
_cell_measurement_theta_min 1.82
_cell_volume 2131.9(7)
_computing_cell_refinement 'Bruker SMART'
_computing_data_collection 'Bruker SMART'
_computing_data_reduction 'Bruker SAINT'
_computing_molecular_graphics 'Bruker SHELXTL'
_computing_publication_material 'Bruker SHELXTL'
_computing_structure_refinement 'SHELXL-97 (Sheldrick, 1997)'
_computing_structure_solution 'SHELXS-97 (Sheldrick, 1990)'
_diffrn_ambient_temperature 273(2)
_diffrn_measured_fraction_theta_full 0.999
_diffrn_measured_fraction_theta_max 0.999
_diffrn_measurement_device_type 'CCD area detector'
_diffrn_measurement_method 'phi and omega scans'
_diffrn_radiation_monochromator graphite
_diffrn_radiation_source 'fine-focus sealed tube'
_diffrn_radiation_type MoK\a
_diffrn_radiation_wavelength 0.71073
_diffrn_reflns_av_R_equivalents 0.0527
_diffrn_reflns_av_sigmaI/netI 0.0390
_diffrn_reflns_limit_h_max 17
_diffrn_reflns_limit_h_min -17
_diffrn_reflns_limit_k_max 11
_diffrn_reflns_limit_k_min -11
_diffrn_reflns_limit_l_max 18
_diffrn_reflns_limit_l_min -18
_diffrn_reflns_number 19882
_diffrn_reflns_theta_full 25.00
_diffrn_reflns_theta_max 25.00
_diffrn_reflns_theta_min 1.67
_exptl_absorpt_coefficient_mu 3.152
_exptl_absorpt_correction_T_max 0.616
_exptl_absorpt_correction_T_min 0.349
_exptl_absorpt_correction_type multi-scan
_exptl_absorpt_process_details '(SADABS; Bruker, 2000)'
_exptl_crystal_colour Yellow
_exptl_crystal_density_diffrn 1.421
_exptl_crystal_density_method 'not measured'
_exptl_crystal_description Block
_exptl_crystal_F_000 936.0
_exptl_crystal_size_max 0.564
_exptl_crystal_size_mid 0.287
_exptl_crystal_size_min 0.155
_refine_diff_density_max 0.595
_refine_diff_density_min -0.463
_refine_diff_density_rms 0.079
_refine_ls_extinction_method none
_refine_ls_goodness_of_fit_ref 1.222
_refine_ls_hydrogen_treatment constr
_refine_ls_matrix_type full
_refine_ls_number_parameters 226
_refine_ls_number_reflns 3759
_refine_ls_number_restraints 0
_refine_ls_restrained_S_all 1.222
_refine_ls_R_factor_all 0.0661
_refine_ls_R_factor_gt 0.0529
_refine_ls_shift/su_max 0.000
_refine_ls_shift/su_mean 0.000
_refine_ls_structure_factor_coef Fsqd
_refine_ls_weighting_details 'calc w=1/[\s^2^(Fo^2^)+(0.0449P)^2^+1.2067P] where P=(Fo^2^+2Fc^2^)/3'
_refine_ls_weighting_scheme calc
_refine_ls_wR_factor_gt 0.1080
_refine_ls_wR_factor_ref 0.1129
_reflns_number_gt 3223
_reflns_number_total 3761
_reflns_threshold_expression >2sigma(I)
_cod_data_source_file om300173s_si_001.cif
_cod_data_source_block 7
_cod_original_cell_volume 2132.0(7)
_cod_original_sg_symbol_H-M 'P 21/n'
_cod_database_code 4078167

loop_
_symmetry_equiv_pos_as_xyz
'x, y, z'
'-x+1/2, y+1/2, -z+1/2'
'-x, -y, -z'
'x-1/2, -y-1/2, z-1/2'

loop_
_atom_site_label
_atom_site_type_symbol
_atom_site_fract_x
_atom_site_fract_y
_atom_site_fract_z
_atom_site_U_iso_or_equiv
_atom_site_adp_type
_atom_site_occupancy
_atom_site_symmetry_multiplicity
_atom_site_calc_flag
_atom_site_refinement_flags
Se1 Se 1.09725(3) 0.34825(6) 0.25835(4) 0.0597(2) Uani 1 1 d .
Ge1 Ge 0.96483(3) 0.22763(5) 0.21938(3) 0.03920(16) Uani 1 1 d .
O1 O 0.8814(2) 0.2395(3) 0.2797(2) 0.0537(8) Uani 1 1 d .
N1 N 0.9761(2) 0.0321(3) 0.1998(2) 0.0403(9) Uani 1 1 d .
N2 N 0.8830(2) 0.2290(3) 0.0980(2) 0.0391(8) Uani 1 1 d .
C1 C 0.9341(3) -0.0032(4) 0.1134(3) 0.0348(9) Uani 1 1 d .
C2 C 0.9581(3) -0.1231(4) 0.0736(3) 0.0457(11) Uani 1 1 d .
H2 H 1.0121 -0.1666 0.1086 0.055 Uiso 1 1 calc R
C3 C 0.9162(3) -0.1887(5) -0.0082(3) 0.0482(12) Uani 1 1 d .
H3 H 0.9497 -0.2624 -0.0219 0.058 Uiso 1 1 calc R
C4 C 0.8323(4) -0.1602(5) -0.0716(3) 0.0571(13) Uani 1 1 d .
H4 H 0.8116 -0.2227 -0.1191 0.068 Uiso 1 1 calc R
C5 C 0.7760(3) -0.0471(5) -0.0712(3) 0.0531(13) Uani 1 1 d .
H5 H 0.7183 -0.0471 -0.1155 0.064 Uiso 1 1 calc R
C6 C 0.7936(3) 0.0663(5) -0.0141(3) 0.0491(12) Uani 1 1 d .
H6 H 0.7462 0.1324 -0.0286 0.059 Uiso 1 1 calc R
C7 C 0.8690(3) 0.1011(4) 0.0614(3) 0.0379(10) Uani 1 1 d .
C8 C 1.0371(3) -0.0635(5) 0.2692(3) 0.0531(13) Uani 1 1 d .
C9 C 0.8294(3) 0.3547(4) 0.0535(3) 0.0505(12) Uani 1 1 d .
C10 C 0.9907(4) -0.2059(5) 0.2684(4) 0.0758(18) Uani 1 1 d .
H10A H 0.9270 -0.1935 0.2687 0.114 Uiso 1 1 calc R
H10B H 1.0244 -0.2573 0.3210 0.114 Uiso 1 1 calc R
H10C H 0.9918 -0.2557 0.2151 0.114 Uiso 1 1 calc R
C11 C 1.1357(4) -0.0732(6) 0.2586(4) 0.0783(18) Uani 1 1 d .
H11A H 1.1325 -0.1165 0.2019 0.117 Uiso 1 1 calc R
H11B H 1.1750 -0.1272 0.3072 0.117 Uiso 1 1 calc R
H11C H 1.1615 0.0182 0.2600 0.117 Uiso 1 1 calc R
C12 C 1.0454(4) 0.0002(6) 0.3620(3) 0.0741(17) Uani 1 1 d .
H12A H 1.0757 0.0887 0.3666 0.111 Uiso 1 1 calc R
H12B H 1.0817 -0.0600 0.4086 0.111 Uiso 1 1 calc R
H12C H 0.9839 0.0116 0.3688 0.111 Uiso 1 1 calc R
C13 C 0.8276(4) 0.3674(5) -0.0460(3) 0.0669(15) Uani 1 1 d .
H13A H 0.8899 0.3568 -0.0506 0.100 Uiso 1 1 calc R
H13B H 0.8036 0.4568 -0.0687 0.100 Uiso 1 1 calc R
H13C H 0.7879 0.2965 -0.0809 0.100 Uiso 1 1 calc R
C14 C 0.7312(4) 0.3550(6) 0.0661(4) 0.0685(16) Uani 1 1 d .
H14A H 0.6954 0.2790 0.0333 0.103 Uiso 1 1 calc R
H14B H 0.7001 0.4405 0.0438 0.103 Uiso 1 1 calc R
H14C H 0.7365 0.3457 0.1292 0.103 Uiso 1 1 calc R
C15 C 0.8825(4) 0.4824(5) 0.1012(4) 0.0613(14) Uani 1 1 d .
H15A H 0.8880 0.4779 0.1646 0.092 Uiso 1 1 calc R
H15B H 0.8488 0.5646 0.0758 0.092 Uiso 1 1 calc R
H15C H 0.9439 0.4846 0.0933 0.092 Uiso 1 1 calc R
C16 C 0.8758(4) 0.3210(6) 0.3568(4) 0.0621(14) Uani 1 1 d .
C17 C 0.7913(6) 0.2663(9) 0.3772(6) 0.133(4) Uani 1 1 d .
H17A H 0.7362 0.2939 0.3304 0.199 Uiso 1 1 calc R
H17B H 0.7886 0.3025 0.4341 0.199 Uiso 1 1 calc R
H17C H 0.7945 0.1670 0.3802 0.199 Uiso 1 1 calc R
C18 C 0.9596(6) 0.2980(10) 0.4387(5) 0.128(3) Uani 1 1 d .
H18A H 0.9673 0.2006 0.4512 0.192 Uiso 1 1 calc R
H18B H 0.9499 0.3449 0.4899 0.192 Uiso 1 1 calc R
H18C H 1.0149 0.3338 0.4270 0.192 Uiso 1 1 calc R
C19 C 0.8673(7) 0.4717(6) 0.3362(5) 0.120(3) Uani 1 1 d .
H19A H 0.9228 0.5035 0.3230 0.181 Uiso 1 1 calc R
H19B H 0.8599 0.5212 0.3874 0.181 Uiso 1 1 calc R
H19C H 0.8137 0.4877 0.2848 0.181 Uiso 1 1 calc R

loop_
_atom_site_aniso_label
_atom_site_aniso_U_11
_atom_site_aniso_U_22
_atom_site_aniso_U_33
_atom_site_aniso_U_23
_atom_site_aniso_U_13
_atom_site_aniso_U_12
Se1 0.0467(3) 0.0567(3) 0.0681(4) -0.0129(3) 0.0050(3) -0.0168(2)
Ge1 0.0392(3) 0.0348(3) 0.0381(3) -0.0010(2) 0.0027(2) -0.0046(2)
O1 0.054(2) 0.051(2) 0.056(2) -0.0108(16) 0.0164(16) -0.0140(15)
N1 0.045(2) 0.0302(19) 0.041(2) 0.0013(15) 0.0043(17) 0.0014(15)
N2 0.039(2) 0.0310(19) 0.041(2) 0.0020(16) 0.0022(16) 0.0014(15)
C1 0.033(2) 0.032(2) 0.037(2) 0.0038(18) 0.0057(18) -0.0061(17)
C2 0.045(3) 0.037(3) 0.049(3) 0.002(2) 0.003(2) 0.000(2)
C3 0.057(3) 0.036(3) 0.053(3) -0.001(2) 0.018(2) 0.000(2)
C4 0.071(3) 0.047(3) 0.046(3) -0.013(2) 0.006(3) -0.010(3)
C5 0.055(3) 0.051(3) 0.041(3) 0.001(2) -0.005(2) -0.006(2)
C6 0.047(3) 0.043(3) 0.046(3) 0.004(2) -0.003(2) 0.000(2)
C7 0.036(2) 0.037(2) 0.038(2) 0.0033(19) 0.0074(19) -0.0048(19)
C8 0.054(3) 0.042(3) 0.048(3) 0.012(2) -0.009(2) 0.004(2)
C9 0.053(3) 0.033(3) 0.057(3) 0.007(2) 0.003(2) 0.007(2)
C10 0.100(4) 0.048(3) 0.060(4) 0.021(3) -0.006(3) -0.010(3)
C11 0.056(3) 0.069(4) 0.088(4) 0.009(3) -0.013(3) 0.013(3)
C12 0.101(4) 0.061(4) 0.041(3) 0.010(3) -0.010(3) -0.002(3)
C13 0.076(4) 0.053(3) 0.061(3) 0.015(3) 0.003(3) 0.004(3)
C14 0.054(3) 0.061(4) 0.083(4) 0.004(3) 0.008(3) 0.018(3)
C15 0.075(4) 0.034(3) 0.067(3) 0.008(2) 0.008(3) 0.002(2)
C16 0.079(4) 0.053(3) 0.061(3) -0.010(3) 0.032(3) -0.008(3)
C17 0.163(8) 0.125(7) 0.158(8) -0.052(6) 0.122(7) -0.053(6)
C18 0.158(8) 0.164(8) 0.055(4) -0.034(5) 0.020(5) 0.027(7)
C19 0.231(10) 0.052(4) 0.101(6) -0.014(4) 0.085(6) 0.002(5)

loop_
_atom_type_symbol
_atom_type_description
_atom_type_scat_dispersion_real
_atom_type_scat_dispersion_imag
_atom_type_scat_source
C C 0.0033 0.0016 'International Tables Vol C Tables 4.2.6.8 and 6.1.1.4'
H H 0.0000 0.0000 'International Tables Vol C Tables 4.2.6.8 and 6.1.1.4'
N N 0.0061 0.0033 'International Tables Vol C Tables 4.2.6.8 and 6.1.1.4'
O O 0.0106 0.0060 'International Tables Vol C Tables 4.2.6.8 and 6.1.1.4'
Ge Ge 0.1547 1.8001 'International Tables Vol C Tables 4.2.6.8 and 6.1.1.4'
Se Se -0.0929 2.2259 'International Tables Vol C Tables 4.2.6.8 and 6.1.1.4'

loop_
_geom_angle_atom_site_label_1
_geom_angle_atom_site_label_2
_geom_angle_atom_site_label_3
_geom_angle
O1 Ge1 N2 99.98(15)
O1 Ge1 N1 104.74(15)
N2 Ge1 N1 84.97(14)
O1 Ge1 Se1 122.16(10)
N2 Ge1 Se1 121.49(11)
N1 Ge1 Se1 116.41(11)
C16 O1 Ge1 133.6(3)
C1 N1 C8 124.2(4)
C1 N1 Ge1 111.6(3)
C8 N1 Ge1 123.5(3)
C7 N2 C9 123.4(3)
C7 N2 Ge1 112.4(3)
C9 N2 Ge1 123.6(3)
N1 C1 C2 122.7(4)
N1 C1 C7 114.3(4)
C2 C1 C7 122.6(4)
C3 C2 C1 132.1(4)
C3 C2 H2 114.0
C1 C2 H2 114.0
C4 C3 C2 129.2(5)
C4 C3 H3 115.4
C2 C3 H3 115.4
C3 C4 C5 125.7(4)
C3 C4 H4 117.1
C5 C4 H4 117.1
C4 C5 C6 129.0(4)
C4 C5 H5 115.5
C6 C5 H5 115.5
C5 C6 C7 132.5(4)
C5 C6 H6 113.8
C7 C6 H6 113.8
N2 C7 C6 123.7(4)
N2 C7 C1 113.8(3)
C6 C7 C1 122.2(4)
N1 C8 C11 111.1(4)
N1 C8 C12 106.7(4)
C11 C8 C12 108.0(4)
N1 C8 C10 111.6(4)
C11 C8 C10 113.0(4)
C12 C8 C10 106.1(4)
N2 C9 C15 107.4(4)
N2 C9 C14 110.0(4)
C15 C9 C14 108.3(4)
N2 C9 C13 111.9(4)
C15 C9 C13 105.9(4)
C14 C9 C13 113.0(4)
C8 C10 H10A 109.5
C8 C10 H10B 109.5
H10A C10 H10B 109.5
C8 C10 H10C 109.5
H10A C10 H10C 109.5
H10B C10 H10C 109.5
C8 C11 H11A 109.5
C8 C11 H11B 109.5
H11A C11 H11B 109.5
C8 C11 H11C 109.5
H11A C11 H11C 109.5
H11B C11 H11C 109.5
C8 C12 H12A 109.5
C8 C12 H12B 109.5
H12A C12 H12B 109.5
C8 C12 H12C 109.5
H12A C12 H12C 109.5
H12B C12 H12C 109.5
C9 C13 H13A 109.5
C9 C13 H13B 109.5
H13A C13 H13B 109.5
C9 C13 H13C 109.5
H13A C13 H13C 109.5
H13B C13 H13C 109.5
C9 C14 H14A 109.5
C9 C14 H14B 109.5
H14A C14 H14B 109.5
C9 C14 H14C 109.5
H14A C14 H14C 109.5
H14B C14 H14C 109.5
C9 C15 H15A 109.5
C9 C15 H15B 109.5
H15A C15 H15B 109.5
C9 C15 H15C 109.5
H15A C15 H15C 109.5
H15B C15 H15C 109.5
O1 C16 C17 103.9(5)
O1 C16 C19 112.1(5)
C17 C16 C19 111.7(6)
O1 C16 C18 112.1(5)
C17 C16 C18 108.3(6)
C19 C16 C18 108.8(6)
C16 C17 H17A 109.5
C16 C17 H17B 109.5
H17A C17 H17B 109.5
C16 C17 H17C 109.5
H17A C17 H17C 109.5
H17B C17 H17C 109.5
C16 C18 H18A 109.5
C16 C18 H18B 109.5
H18A C18 H18B 109.5
C16 C18 H18C 109.5
H18A C18 H18C 109.5
H18B C18 H18C 109.5
C16 C19 H19A 109.5
C16 C19 H19B 109.5
H19A C19 H19B 109.5
C16 C19 H19C 109.5
H19A C19 H19C 109.5
H19B C19 H19C 109.5

loop_
_geom_bond_atom_site_label_1
_geom_bond_atom_site_label_2
_geom_bond_distance
Se1 Ge1 2.2193(7)
Ge1 O1 1.767(3)
Ge1 N2 1.916(3)
Ge1 N1 1.926(3)
O1 C16 1.452(6)
N1 C1 1.344(5)
N1 C8 1.503(5)
N2 C7 1.349(5)
N2 C9 1.504(5)
C1 C2 1.406(6)
C1 C7 1.464(5)
C2 C3 1.389(6)
C2 H2 0.9300
C3 C4 1.372(7)
C3 H3 0.9300
C4 C5 1.379(7)
C4 H4 0.9300
C5 C6 1.382(6)
C5 H5 0.9300
C6 C7 1.405(6)
C6 H6 0.9300
C8 C11 1.532(8)
C8 C12 1.534(7)
C8 C10 1.537(7)
C9 C15 1.532(6)
C9 C14 1.537(7)
C9 C13 1.537(7)
C10 H10A 0.9600
C10 H10B 0.9600
C10 H10C 0.9600
C11 H11A 0.9600
C11 H11B 0.9600
C11 H11C 0.9600
C12 H12A 0.9600
C12 H12B 0.9600
C12 H12C 0.9600
C13 H13A 0.9600
C13 H13B 0.9600
C13 H13C 0.9600
C14 H14A 0.9600
C14 H14B 0.9600
C14 H14C 0.9600
C15 H15A 0.9600
C15 H15B 0.9600
C15 H15C 0.9600
C16 C17 1.485(8)
C16 C19 1.487(8)
C16 C18 1.513(9)
C17 H17A 0.9600
C17 H17B 0.9600
C17 H17C 0.9600
C18 H18A 0.9600
C18 H18B 0.9600
C18 H18C 0.9600
C19 H19A 0.9600
C19 H19B 0.9600
C19 H19C 0.9600

loop_
_geom_torsion_atom_site_label_1
_geom_torsion_atom_site_label_2
_geom_torsion_atom_site_label_3
_geom_torsion_atom_site_label_4
_geom_torsion
N2 Ge1 O1 C16 -135.5(4)
N1 Ge1 O1 C16 137.1(4)
Se1 Ge1 O1 C16 2.0(5)
O1 Ge1 N1 C1 106.4(3)
N2 Ge1 N1 C1 7.4(3)
Se1 Ge1 N1 C1 -115.4(3)
O1 Ge1 N1 C8 -82.5(4)
N2 Ge1 N1 C8 178.5(4)
Se1 Ge1 N1 C8 55.7(4)
O1 Ge1 N2 C7 -100.7(3)
N1 Ge1 N2 C7 3.4(3)
Se1 Ge1 N2 C7 121.4(3)
O1 Ge1 N2 C9 70.9(4)
N1 Ge1 N2 C9 175.0(4)
Se1 Ge1 N2 C9 -67.0(4)
C8 N1 C1 C2 -13.7(6)
Ge1 N1 C1 C2 157.3(3)
C8 N1 C1 C7 172.8(4)
Ge1 N1 C1 C7 -16.2(4)
N1 C1 C2 C3 169.5(5)
C7 C1 C2 C3 -17.6(7)
C1 C2 C3 C4 -6.5(9)
C2 C3 C4 C5 7.9(9)
C3 C4 C5 C6 6.3(9)
C4 C5 C6 C7 -2.9(9)
C9 N2 C7 C6 -10.7(7)
Ge1 N2 C7 C6 160.9(4)
C9 N2 C7 C1 175.6(4)
Ge1 N2 C7 C1 -12.8(5)
C5 C6 C7 N2 165.9(5)
C5 C6 C7 C1 -20.8(8)
N1 C1 C7 N2 19.6(5)
C2 C1 C7 N2 -153.9(4)
N1 C1 C7 C6 -154.3(4)
C2 C1 C7 C6 32.3(6)
C1 N1 C8 C11 79.3(5)
Ge1 N1 C8 C11 -90.6(5)
C1 N1 C8 C12 -163.2(4)
Ge1 N1 C8 C12 26.9(5)
C1 N1 C8 C10 -47.7(6)
Ge1 N1 C8 C10 142.4(4)
C7 N2 C9 C15 -164.8(4)
Ge1 N2 C9 C15 24.6(5)
C7 N2 C9 C14 77.6(5)
Ge1 N2 C9 C14 -93.1(4)
C7 N2 C9 C13 -49.0(6)
Ge1 N2 C9 C13 140.4(3)
Ge1 O1 C16 C17 -173.9(5)
Ge1 O1 C16 C19 65.4(7)
Ge1 O1 C16 C18 -57.3(7)
